data_1566265
loop_
_publ_author_name
'Anthony R. Kampf'
'Anatoly V. Kasatkin'
'Jiri Cejka'
'Joe Marty'

_publ_section_title
;
 Plasilite, Na(UO2)(SO4)(OH) . 2H2O, a new uranyl sulfate mineral from the
 Blue Lizard mine, San Juan County, Utah, USA
;
_journal_name_full 'Journal of GeoSciences'
_journal_page_first 1
_journal_page_last 10
_journal_paper_doi 10.3190/jgeosci.184
_journal_volume 60
_journal_year 2015
_chemical_compound_source 'Blue Lizard mine, Utah'
_chemical_formula_sum 'H4 Na O9 S U'
_chemical_formula_weight 441.11
_chemical_name_mineral plasilite
_space_group_crystal_system monoclinic
_space_group_IT_number 14
_space_group_name_Hall '-P 2ybc'
_space_group_name_H-M_alt 'P 1 21/c 1'
_atom_sites_solution_hydrogens difmap
_cell_angle_alpha 90
_cell_angle_beta 112.126(8)
_cell_angle_gamma 90
_cell_formula_units_Z 4
_cell_length_a 8.7122(6)
_cell_length_b 13.8368(4)
_cell_length_c 7.04650(17)
_cell_volume 786.89(8)
_computing_structure_refinement 'SHELXL-2013 (Sheldrick, 2013)'
_diffrn_ambient_temperature 293(2)
_diffrn_measured_fraction_theta_full 0.993
_diffrn_measured_fraction_theta_max 0.994
_diffrn_radiation_monochromator graphite
_diffrn_radiation_type MoK\a
_diffrn_radiation_wavelength 0.71075
_diffrn_reflns_av_R_equivalents 0.0295
_diffrn_reflns_av_unetI/netI 0.0250
_diffrn_reflns_Laue_measured_fraction_full 0.993
_diffrn_reflns_Laue_measured_fraction_max 0.994
_diffrn_reflns_limit_h_max 11
_diffrn_reflns_limit_h_min -11
_diffrn_reflns_limit_k_max 17
_diffrn_reflns_limit_k_min -15
_diffrn_reflns_limit_l_max 9
_diffrn_reflns_limit_l_min -7
_diffrn_reflns_number 7709
_diffrn_reflns_point_group_measured_fraction_full 0.993
_diffrn_reflns_point_group_measured_fraction_max 0.994
_diffrn_reflns_theta_full 25.242
_diffrn_reflns_theta_max 27.477
_diffrn_reflns_theta_min 3.451
_diffrn_source 'fine-focus sealed tube'
_exptl_absorpt_coefficient_mu 20.965
_exptl_absorpt_correction_type multi-scan
_exptl_absorpt_process_details Higashi2001
_exptl_crystal_density_diffrn 3.723
_exptl_crystal_F_000 780
_exptl_crystal_size_max 0.080
_exptl_crystal_size_mid 0.020
_exptl_crystal_size_min 0.005
_refine_diff_density_max 3.067
_refine_diff_density_min -0.696
_refine_diff_density_rms 0.195
_refine_ls_extinction_coef .
_refine_ls_extinction_method none
_refine_ls_goodness_of_fit_ref 1.081
_refine_ls_hydrogen_treatment refxyz
_refine_ls_matrix_type full
_refine_ls_number_parameters 124
_refine_ls_number_reflns 1794
_refine_ls_number_restraints 7
_refine_ls_restrained_S_all 1.080
_refine_ls_R_factor_all 0.0231
_refine_ls_R_factor_gt 0.0194
_refine_ls_shift/su_max 0.000
_refine_ls_shift/su_mean 0.000
_refine_ls_structure_factor_coef Fsqd
_refine_ls_weighting_details 'w=1/[\s^2^(Fo^2^)+(0.0260P)^2^+0.4537P] where P=(Fo^2^+2Fc^2^)/3'
_refine_ls_weighting_scheme calc
_refine_ls_wR_factor_gt 0.0446
_refine_ls_wR_factor_ref 0.0462
_reflns_Friedel_coverage 0.000
_reflns_Friedel_fraction_full .
_reflns_Friedel_fraction_max .
_reflns_number_gt 1609
_reflns_number_total 1794
_reflns_threshold_expression 'I > 2\s(I)'
_cod_data_source_file jgeosci.184_kampf_supplementary_plasilite.cif
_cod_data_source_block plasilite
_cod_original_cell_volume 786.89(7)
_cod_original_sg_symbol_H-M 'P 21/c'
_cod_database_code 1566265
_shelx_space_group_comment
;
The symmetry employed for this shelxl refinement is uniquely defined
by the following loop, which should always be used as a source of
symmetry information in preference to the above space-group names.
They are only intended as comments.
;
_shelx_estimated_absorpt_t_min 0.285
_shelx_estimated_absorpt_t_max 0.902
_shelxl_version_number 2013-4

loop_
_space_group_symop_operation_xyz
'x, y, z'
'-x, y+1/2, -z+1/2'
'-x, -y, -z'
'x, -y-1/2, z-1/2'

loop_
_atom_site_label
_atom_site_type_symbol
_atom_site_fract_x
_atom_site_fract_y
_atom_site_fract_z
_atom_site_U_iso_or_equiv
_atom_site_adp_type
_atom_site_occupancy
_atom_site_site_symmetry_order
_atom_site_calc_flag
_atom_site_refinement_flags_posn
_atom_site_refinement_flags_adp
_atom_site_refinement_flags_occupancy
_atom_site_disorder_assembly
_atom_site_disorder_group
U U 0.23417(2) 0.46715(2) 0.12219(2) 0.01131(7) Uani 1 1 d . . . . .
S S 0.32042(13) 0.50289(8) 0.66758(15) 0.01204(19) Uani 1 1 d . . . . .
Na Na 0.2793(3) 0.73085(15) 0.6584(3) 0.0305(5) Uani 1 1 d . . . . .
O1 O 0.1796(4) 0.5684(2) 0.6139(5) 0.0187(6) Uani 1 1 d . . . . .
O2 O 0.3124(4) 0.4419(2) 0.4914(4) 0.0205(7) Uani 1 1 d . . . . .
O3 O 0.4736(4) 0.5623(2) 0.7334(5) 0.0186(6) Uani 1 1 d . . . . .
O4 O 0.3242(4) 0.4368(2) 0.8366(4) 0.0173(6) Uani 1 1 d . . . . .
O5 O 0.1933(4) 0.3410(2) 0.1168(4) 0.0229(7) Uani 1 1 d . . . . .
O6 O 0.2856(4) 0.5921(2) 0.1325(5) 0.0225(7) Uani 1 1 d . . . . .
OH7 O -0.0008(4) 0.5113(3) 0.1785(5) 0.0240(7) Uani 1 1 d D . . . .
H7 H -0.002(8) 0.483(4) 0.276(7) 0.029 Uiso 1 1 d D U . . .
OW8 O -0.0797(5) 0.2716(3) 0.6917(6) 0.0326(8) Uani 1 1 d D . . . .
H8A H 0.006(5) 0.242(3) 0.702(9) 0.039 Uiso 1 1 d D U . . .
H8B H -0.044(7) 0.328(2) 0.719(9) 0.039 Uiso 1 1 d D U . . .
OW9 O 0.5186(5) 0.2503(3) 0.0025(6) 0.0319(8) Uani 1 1 d D . . . .
H9A H 0.475(7) 0.296(3) -0.063(8) 0.038 Uiso 1 1 d D U . . .
H9B H 0.448(6) 0.210(3) -0.020(8) 0.038 Uiso 1 1 d D U . . .

loop_
_atom_site_aniso_label
_atom_site_aniso_U_11
_atom_site_aniso_U_22
_atom_site_aniso_U_33
_atom_site_aniso_U_23
_atom_site_aniso_U_13
_atom_site_aniso_U_12
U 0.00812(10) 0.01565(10) 0.00985(10) -0.00007(5) 0.00306(6) -0.00043(6)
S 0.0089(5) 0.0173(5) 0.0097(5) 0.0013(4) 0.0033(4) 0.0011(4)
Na 0.0401(12) 0.0251(10) 0.0272(10) -0.0035(8) 0.0136(9) -0.0062(9)
O1 0.0107(15) 0.0222(15) 0.0231(16) 0.0033(13) 0.0062(12) 0.0038(13)
O2 0.0261(18) 0.0238(16) 0.0104(15) -0.0004(12) 0.0055(13) 0.0040(14)
O3 0.0076(15) 0.0242(15) 0.0208(16) 0.0025(13) 0.0018(12) -0.0012(12)
O4 0.0236(17) 0.0207(15) 0.0099(14) 0.0047(12) 0.0090(13) 0.0065(13)
O5 0.0236(18) 0.0204(16) 0.0229(17) -0.0032(13) 0.0069(14) -0.0072(14)
O6 0.0179(16) 0.0186(16) 0.0309(18) -0.0006(13) 0.0092(14) 0.0015(13)
OH7 0.0120(16) 0.048(2) 0.0127(16) 0.0048(15) 0.0053(13) 0.0057(15)
OW8 0.028(2) 0.034(2) 0.035(2) -0.0005(18) 0.0121(16) 0.0040(16)
OW9 0.033(2) 0.0272(18) 0.034(2) -0.0076(17) 0.0115(16) -0.0021(17)

loop_
_atom_type_symbol
_atom_type_description
_atom_type_scat_dispersion_real
_atom_type_scat_dispersion_imag
_atom_type_scat_source
U U -9.6767 9.6646 'International Tables Vol C Tables 4.2.6.8 and 6.1.1.4'
S S 0.1246 0.1234 'International Tables Vol C Tables 4.2.6.8 and 6.1.1.4'
Na Na 0.0362 0.0249 'International Tables Vol C Tables 4.2.6.8 and 6.1.1.4'
O O 0.0106 0.0060 'International Tables Vol C Tables 4.2.6.8 and 6.1.1.4'
H H 0.0000 0.0000 'International Tables Vol C Tables 4.2.6.8 and 6.1.1.4'

loop_
_geom_angle_atom_site_label_1
_geom_angle_atom_site_label_2
_geom_angle_atom_site_label_3
_geom_angle
_geom_angle_site_symmetry_1
_geom_angle_site_symmetry_3
O5 U O6 177.21(15) . .
O5 U OH7 94.58(15) . .
O6 U OH7 87.81(15) . .
O5 U OH7 90.38(14) . 3_565
O6 U OH7 91.89(14) . 3_565
OH7 U OH7 66.26(13) . 3_565
O5 U O3 90.84(13) . 3_666
O6 U O3 86.37(13) . 3_666
OH7 U O3 147.31(11) . 3_666
OH7 U O3 146.03(11) 3_565 3_666
O5 U O2 81.73(12) . .
O6 U O2 97.47(13) . .
OH7 U O2 76.46(11) . .
OH7 U O2 141.13(11) 3_565 .
O3 U O2 72.47(11) 3_666 .
O5 U O4 86.44(12) . 1_554
O6 U O4 92.66(13) . 1_554
OH7 U O4 139.77(10) . 1_554
OH7 U O4 73.52(10) 3_565 1_554
O3 U O4 72.68(10) 3_666 1_554
O2 U O4 142.90(10) . 1_554
O5 U U 92.95(11) . 3_565
O6 U U 89.84(11) . 3_565
OH7 U U 33.36(8) . 3_565
OH7 U U 32.91(8) 3_565 3_565
O3 U U 176.05(8) 3_666 3_565
O2 U U 109.19(8) . 3_565
O4 U U 106.42(7) 1_554 3_565
O1 S O2 111.59(19) . .
O1 S O3 107.9(2) . .
O2 S O3 109.29(19) . .
O1 S O4 110.65(18) . .
O2 S O4 107.40(18) . .
O3 S O4 110.05(18) . .
O1 S Na 45.41(14) . .
O2 S Na 125.48(14) . .
O3 S Na 62.45(13) . .
O4 S Na 126.47(13) . .
O1 Na OW9 109.20(14) . 3_666
O1 Na OW8 89.48(13) . 2_556
OW9 Na OW8 85.30(14) 3_666 2_556
O1 Na OW8 76.55(13) . 3_566
OW9 Na OW8 174.24(16) 3_666 3_566
OW8 Na OW8 95.14(15) 2_556 3_566
O1 Na OW9 109.44(14) . 2_655
OW9 Na OW9 93.63(14) 3_666 2_655
OW8 Na OW9 160.17(15) 2_556 2_655
OW8 Na OW9 84.00(13) 3_566 2_655
O1 Na O6 161.02(14) . 4_576
OW9 Na O6 86.36(13) 3_666 4_576
OW8 Na O6 80.81(13) 2_556 4_576
OW8 Na O6 88.04(14) 3_566 4_576
OW9 Na O6 79.37(13) 2_655 4_576
O1 Na O3 53.65(10) . .
OW9 Na O3 74.80(12) 3_666 .
OW8 Na O3 126.32(13) 2_556 .
OW8 Na O3 109.27(13) 3_566 .
OW9 Na O3 71.96(12) 2_655 .
O6 Na O3 144.23(13) 4_576 .
O1 Na S 25.74(8) . .
OW9 Na S 93.04(11) 3_666 .
OW8 Na S 108.49(11) 2_556 .
OW8 Na S 92.26(11) 3_566 .
OW9 Na S 91.33(11) 2_655 .
O6 Na S 170.62(11) 4_576 .
O3 Na S 27.91(7) . .
O1 Na Na 98.37(10) . 4_575
OW9 Na Na 134.27(11) 3_666 4_575
OW8 Na Na 131.73(12) 2_556 4_575
OW8 Na Na 42.53(10) 3_566 4_575
OW9 Na Na 41.92(9) 2_655 4_575
O6 Na Na 76.70(11) 4_576 4_575
O3 Na Na 94.88(9) . 4_575
S Na Na 97.24(7) . 4_575
O1 Na Na 97.73(10) . 4_576
OW9 Na Na 43.07(10) 3_666 4_576
OW8 Na Na 42.70(10) 2_556 4_576
OW8 Na Na 137.82(10) 3_566 4_576
OW9 Na Na 135.34(10) 2_655 4_576
O6 Na Na 86.19(11) 4_576 4_576
O3 Na Na 99.30(9) . 4_576
S Na Na 99.77(8) . 4_576
Na Na Na 162.89(13) 4_575 4_576
S O1 Na 108.85(18) . .
S O2 U 135.58(19) . .
S O3 U 136.49(19) . 3_666
S O3 Na 89.65(14) . .
U O3 Na 133.58(13) 3_666 .
S O4 U 129.11(17) . 1_556
U O6 Na 163.3(2) . 4_575
U OH7 U 113.74(12) . 3_565
Na OW8 Na 94.77(15) 2_546 3_566
Na OW9 Na 95.01(15) 3_666 2_645

loop_
_geom_bond_atom_site_label_1
_geom_bond_atom_site_label_2
_geom_bond_distance
_geom_bond_site_symmetry_2
U O5 1.779(3) .
U O6 1.781(3) .
U OH7 2.310(3) .
U OH7 2.338(3) 3_565
U O3 2.394(3) 3_666
U O2 2.454(3) .
U O4 2.456(3) 1_554
U U 3.8920(4) 3_565
S O1 1.456(3) .
S O2 1.481(3) .
S O3 1.485(3) .
S O4 1.492(3) .
S Na 3.172(2) .
Na O1 2.387(4) .
Na OW9 2.389(4) 3_666
Na OW8 2.417(4) 2_556
Na OW8 2.425(4) 3_566
Na OW9 2.442(4) 2_655
Na O6 2.459(4) 4_576
Na O3 2.813(4) .
Na Na 3.5629(6) 4_575
Na Na 3.5629(6) 4_576
O3 U 2.394(3) 3_666
O4 U 2.456(3) 1_556
O6 Na 2.459(4) 4_575
OH7 U 2.338(3) 3_565
OW8 Na 2.417(4) 2_546
OW8 Na 2.425(4) 3_566
OW9 Na 2.389(4) 3_666
OW9 Na 2.442(4) 2_645

loop_
_geom_hbond_atom_site_label_D
_geom_hbond_atom_site_label_H
_geom_hbond_atom_site_label_A
_geom_hbond_distance_DH
_geom_hbond_distance_HA
_geom_hbond_distance_DA
_geom_hbond_angle_DHA
_geom_hbond_site_symmetry_A
OH7 H7 O1 0.80(3) 2.10(5) 2.739(5) 137(6) 3_566
OW8 H8A O5 0.82(3) 2.26(3) 3.050(5) 161(5) 4_566
OW8 H8B OH7 0.84(3) 2.32(3) 3.141(5) 166(5) 3_566
OW9 H9A O4 0.79(3) 2.31(3) 3.066(5) 162(6) 1_554
OW9 H9B O2 0.80(3) 2.43(3) 3.193(5) 161(5) 4_565
